data_7007102
loop_
_publ_author_name
'Rebilly, Jean-No\"el'
'Catala, Laure'
'Charron, Ga\"elle'
'Rogez, Guillaume'
'Rivi\`ere, Eric'
'Guillot, R\'egis'
'Thu\'ery, Pierre'
'Barra, Anne-Laure'
'Mallah, Talal'

_publ_section_title
;
 Magnetic anisotropy of two trinuclear and tetranuclear Cr(III)Ni(II)
 cyanide-bridged complexes with spin ground states S = 4 and 5.
;
_journal_issue 23
_journal_name_full 'Dalton transactions (Cambridge, England : 2003)'
_journal_page_first 2818
_journal_page_last 2828
_journal_paper_doi 10.1039/b517417a
_journal_year 2006
_chemical_formula_sum 'C46 H100 Cr2 N18 Ni O11'
_chemical_formula_weight 1244.15
_chemical_name_systematic
;
?
;
_space_group_IT_number 15
_symmetry_cell_setting monoclinic
_symmetry_space_group_name_Hall '-C 2yc'
_symmetry_space_group_name_H-M 'C 1 2/c 1'
_atom_sites_solution_hydrogens geom
_atom_sites_solution_primary direct
_atom_sites_solution_secondary difmap
_audit_creation_method SHELXL-97
_cell_angle_alpha 90.00
_cell_angle_beta 100.46(3)
_cell_angle_gamma 90.00
_cell_formula_units_Z 4
_cell_length_a 17.623(4)
_cell_length_b 9.6890(19)
_cell_length_c 37.496(8)
_cell_measurement_reflns_used 15040
_cell_measurement_temperature 123(2)
_cell_measurement_theta_max 25
_cell_measurement_theta_min 2
_cell_volume 6296(2)
_computing_cell_refinement 'DENZO(Otwinowski& Minor,1997)'
_computing_data_collection 'DENZO(Otwinowski& Minor,1997)'
_computing_data_reduction 'DENZO(Otwinowski& Minor,1997)'
_computing_molecular_graphics 'SHELXTL (Sheldrick,1997)'
_computing_publication_material 'SHELXTL (Sheldrick,1997)'
_computing_structure_refinement 'SHELXL-93 (Sheldrick, 1990)'
_computing_structure_solution 'SHELXS-86 (Sheldrick, 1990)'
_diffrn_ambient_temperature 123(2)
_diffrn_measured_fraction_theta_full 0.900
_diffrn_measured_fraction_theta_max 0.900
_diffrn_measurement_device 'Nonius Kappa CCD diffractometer'
_diffrn_measurement_method '\f rotation scans with 2\%steps'
_diffrn_radiation_monochromator graphite
_diffrn_radiation_source 'fine-focus sealed tube'
_diffrn_radiation_type MoK\a
_diffrn_radiation_wavelength 0.71073
_diffrn_reflns_av_R_equivalents 0.0980
_diffrn_reflns_av_sigmaI/netI 0.1093
_diffrn_reflns_limit_h_max 21
_diffrn_reflns_limit_h_min 0
_diffrn_reflns_limit_k_max 11
_diffrn_reflns_limit_k_min 0
_diffrn_reflns_limit_l_max 44
_diffrn_reflns_limit_l_min -45
_diffrn_reflns_number 15034
_diffrn_reflns_theta_full 25.69
_diffrn_reflns_theta_max 25.69
_diffrn_reflns_theta_min 2.74
_diffrn_standards_number 0
_exptl_absorpt_coefficient_mu 0.701
_exptl_absorpt_correction_T_max 0.970
_exptl_absorpt_correction_T_min 0.920
_exptl_absorpt_correction_type refdelf
_exptl_absorpt_process_details 'MULABS in PLATON;Spek,1998'
_exptl_crystal_colour yellow
_exptl_crystal_density_diffrn 1.313
_exptl_crystal_density_method 'not measured'
_exptl_crystal_description irregular
_exptl_crystal_F_000 2664
_exptl_crystal_size_max 0.150
_exptl_crystal_size_mid 0.100
_exptl_crystal_size_min 0.050
_refine_diff_density_max 2.049
_refine_diff_density_min -0.528
_refine_diff_density_rms 0.134
_refine_ls_extinction_method none
_refine_ls_goodness_of_fit_ref 1.025
_refine_ls_hydrogen_treatment constr
_refine_ls_matrix_type full
_refine_ls_number_parameters 360
_refine_ls_number_reflns 5388
_refine_ls_number_restraints 24
_refine_ls_restrained_S_all 1.036
_refine_ls_R_factor_all 0.1503
_refine_ls_R_factor_gt 0.0935
_refine_ls_shift/su_max 0.000
_refine_ls_shift/su_mean 0.000
_refine_ls_structure_factor_coef Fsqd
_refine_ls_weighting_details 'calc w=1/[\s^2^(Fo^2^)+(0.1716P)^2^+21.4203P] where P=(Fo^2^+2Fc^2^)/3'
_refine_ls_weighting_scheme calc
_refine_ls_wR_factor_gt 0.2455
_refine_ls_wR_factor_ref 0.2859
_reflns_number_gt 3393
_reflns_number_total 5388
_reflns_threshold_expression >2sigma(I)
_cod_data_source_file b517417a.txt
_cod_data_source_block 210tm.cif
_cod_original_sg_symbol_H-M 'C 2/c'
_cod_database_code 7007102

loop_
_symmetry_equiv_pos_as_xyz
'x, y, z'
'-x, y, -z+1/2'
'x+1/2, y+1/2, z'
'-x+1/2, y+1/2, -z+1/2'
'-x, -y, -z'
'x, -y, z-1/2'
'-x+1/2, -y+1/2, -z'
'x+1/2, -y+1/2, z-1/2'

loop_
_atom_site_label
_atom_site_type_symbol
_atom_site_fract_x
_atom_site_fract_y
_atom_site_fract_z
_atom_site_U_iso_or_equiv
_atom_site_adp_type
_atom_site_occupancy
_atom_site_symmetry_multiplicity
_atom_site_calc_flag
_atom_site_refinement_flags
_atom_site_disorder_assembly
_atom_site_disorder_group
Ni Ni 0.2500 0.2500 0.0000 0.0249(4) Uani 1 2 d S . .
Cr Cr 0.12328(7) 0.21712(11) 0.11173(3) 0.0252(4) Uani 1 1 d . . .
O1 O -0.0975(6) 0.2539(8) 0.2293(3) 0.097(3) Uani 1 1 d . . .
O2 O -0.2027(5) 0.1661(8) 0.2034(3) 0.092(3) Uani 1 1 d . . .
O3 O -0.2024(4) 0.3455(8) 0.23739(19) 0.0669(19) Uani 1 1 d . . .
N1 N 0.2173(4) 0.1805(6) 0.15629(16) 0.0308(14) Uani 1 1 d . . .
N2 N 0.1122(3) 0.4087(6) 0.13898(17) 0.0284(14) Uani 1 1 d . . .
N3 N 0.0517(4) 0.1375(6) 0.14699(16) 0.0291(14) Uani 1 1 d . . .
N4 N 0.2303(4) 0.2820(6) 0.05372(17) 0.0306(14) Uani 1 1 d . . .
N5 N 0.1105(4) -0.0666(6) 0.06619(18) 0.0383(16) Uani 1 1 d . . .
N6 N -0.0015(5) 0.3068(7) 0.0427(2) 0.0510(19) Uani 1 1 d . . .
N7 N 0.2292(12) 0.039(2) 0.0099(6) 0.074(5) Uiso 0.50 1 d P . .
N8 N 0.3637(11) 0.2147(19) 0.0188(6) 0.071(5) Uiso 0.50 1 d P . .
N9 N 0.1615(7) 0.1082(11) -0.0073(3) 0.030(3) Uiso 0.50 1 d P . .
N10 N 0.3214(7) 0.0846(12) 0.0163(3) 0.028(3) Uiso 0.50 1 d P . .
N11 N -0.1686(5) 0.2535(7) 0.2226(2) 0.0459(19) Uani 1 1 d . . .
C1 C 0.2416(4) 0.3230(7) 0.1683(2) 0.0321(17) Uani 1 1 d . . .
H1A H 0.2697 0.3635 0.1509 0.039 Uiso 1 1 calc R . .
H1B H 0.2765 0.3179 0.1915 0.039 Uiso 1 1 calc R . .
C2 C 0.1744(4) 0.4165(7) 0.17220(19) 0.0287(16) Uani 1 1 d . . .
H2A H 0.1534 0.3891 0.1933 0.034 Uiso 1 1 calc R . .
H2B H 0.1924 0.5110 0.1758 0.034 Uiso 1 1 calc R . .
C3 C 0.0353(4) 0.3922(7) 0.1506(2) 0.0318(17) Uani 1 1 d . . .
H3A H -0.0055 0.3981 0.1295 0.038 Uiso 1 1 calc R . .
H3B H 0.0281 0.4668 0.1669 0.038 Uiso 1 1 calc R . .
C4 C 0.0296(5) 0.2547(7) 0.1696(2) 0.0320(17) Uani 1 1 d . . .
H4B H 0.0636 0.2555 0.1930 0.038 Uiso 1 1 calc R . .
H4C H -0.0228 0.2412 0.1735 0.038 Uiso 1 1 calc R . .
C5 C 0.1829(5) 0.1079(7) 0.1857(2) 0.0324(17) Uani 1 1 d . . .
H5A H 0.2184 0.0375 0.1970 0.039 Uiso 1 1 calc R . .
H5B H 0.1759 0.1742 0.2042 0.039 Uiso 1 1 calc R . .
C6 C 0.1058(5) 0.0416(7) 0.1704(2) 0.0361(19) Uani 1 1 d . . .
H6A H 0.1146 -0.0388 0.1563 0.043 Uiso 1 1 calc R . .
H6B H 0.0819 0.0103 0.1903 0.043 Uiso 1 1 calc R . .
C7 C 0.2888(5) 0.1046(8) 0.1486(2) 0.0389(19) Uani 1 1 d . . .
H7A H 0.3040 0.1485 0.1275 0.047 Uiso 1 1 calc R . .
C8 C 0.2724(6) -0.0494(9) 0.1392(3) 0.056(3) Uani 1 1 d . . .
H8A H 0.3186 -0.0925 0.1343 0.084 Uiso 1 1 calc R . .
H8B H 0.2326 -0.0563 0.1181 0.084 Uiso 1 1 calc R . .
H8C H 0.2560 -0.0950 0.1592 0.084 Uiso 1 1 calc R . .
C9 C 0.3571(5) 0.1149(9) 0.1798(2) 0.044(2) Uani 1 1 d . . .
H9A H 0.3681 0.2103 0.1855 0.067 Uiso 1 1 calc R . .
H9B H 0.4014 0.0722 0.1729 0.067 Uiso 1 1 calc R . .
H9C H 0.3449 0.0688 0.2007 0.067 Uiso 1 1 calc R . .
C10 C 0.1109(4) 0.5401(7) 0.11597(19) 0.0294(17) Uani 1 1 d . . .
H10A H 0.0795 0.5204 0.0922 0.035 Uiso 1 1 calc R . .
C11 C 0.0735(5) 0.6631(7) 0.1321(2) 0.043(2) Uani 1 1 d . . .
H11A H 0.0741 0.7424 0.1168 0.065 Uiso 1 1 calc R . .
H11B H 0.1020 0.6830 0.1559 0.065 Uiso 1 1 calc R . .
H11C H 0.0212 0.6405 0.1337 0.065 Uiso 1 1 calc R . .
C12 C 0.1907(5) 0.5819(7) 0.1098(2) 0.0356(19) Uani 1 1 d . . .
H12A H 0.2142 0.5056 0.0996 0.053 Uiso 1 1 calc R . .
H12B H 0.2220 0.6079 0.1325 0.053 Uiso 1 1 calc R . .
H12C H 0.1861 0.6587 0.0933 0.053 Uiso 1 1 calc R . .
C13 C -0.0207(5) 0.0556(8) 0.1292(2) 0.0376(19) Uani 1 1 d . . .
H13A H -0.0056 -0.0021 0.1102 0.045 Uiso 1 1 calc R . .
C14 C -0.0513(5) -0.0427(9) 0.1560(3) 0.049(2) Uani 1 1 d . . .
H14A H -0.0102 -0.1014 0.1676 0.074 Uiso 1 1 calc R . .
H14B H -0.0923 -0.0981 0.1431 0.074 Uiso 1 1 calc R . .
H14C H -0.0702 0.0108 0.1741 0.074 Uiso 1 1 calc R . .
C15 C -0.0867(5) 0.1465(9) 0.1111(3) 0.048(2) Uani 1 1 d . . .
H15A H -0.0685 0.2081 0.0945 0.071 Uiso 1 1 calc R . .
H15B H -0.1060 0.1991 0.1293 0.071 Uiso 1 1 calc R . .
H15C H -0.1272 0.0898 0.0982 0.071 Uiso 1 1 calc R . .
C16 C 0.1991(4) 0.2701(7) 0.07763(19) 0.0271(16) Uani 1 1 d . . .
C17 C 0.1170(5) 0.0306(7) 0.0842(2) 0.0319(17) Uani 1 1 d . . .
C18 C 0.0398(5) 0.2769(7) 0.0683(2) 0.0338(18) Uani 1 1 d . . .
C19 C 0.3095(15) -0.017(2) 0.0180(7) 0.066(6) Uiso 0.50 1 d P . .
C20 C 0.3692(10) 0.0756(17) 0.0419(4) 0.031(3) Uiso 0.50 1 d P . .
C21 C 0.4116(9) 0.3142(18) 0.0422(4) 0.027(3) Uiso 0.50 1 d P . .
C22 C 0.4041(16) 0.454(3) 0.0234(8) 0.087(7) Uiso 0.50 1 d P . .
C23 C 0.1747(12) -0.0182(17) -0.0149(5) 0.039(4) Uiso 0.50 1 d P . .
C24 C 0.2064(12) -0.0418(18) -0.0050(6) 0.042(4) Uiso 0.50 1 d P . .
C25 C 0.2668(13) -0.0358(18) 0.0221(5) 0.045(4) Uiso 0.50 1 d P . .
C26 C 0.3914(14) 0.128(3) 0.0479(7) 0.065(6) Uiso 0.50 1 d P . .
C27 C 0.4364(13) 0.229(2) 0.0401(6) 0.059(5) Uiso 0.50 1 d P . .
C28 C 0.3964(10) 0.378(2) 0.0393(5) 0.038(4) Uiso 0.50 1 d P . .
O1W O -0.1088(5) 0.3413(8) -0.0257(2) 0.025(2) Uani 0.50 1 d PU . .
O2W O 0.4407(4) 0.0262(7) 0.2684(2) 0.070(2) Uani 1 1 d U . .
O3W O 0.3616(9) 0.2490(15) 0.2752(5) 0.075(4) Uani 0.50 1 d PU . .
O4W O -0.1149(10) -0.0673(18) 0.2364(5) 0.087(5) Uani 0.50 1 d PU . .

loop_
_atom_site_aniso_label
_atom_site_aniso_U_11
_atom_site_aniso_U_22
_atom_site_aniso_U_33
_atom_site_aniso_U_23
_atom_site_aniso_U_13
_atom_site_aniso_U_12
Ni 0.0343(8) 0.0219(6) 0.0179(6) -0.0003(4) 0.0031(5) 0.0001(5)
Cr 0.0320(8) 0.0263(6) 0.0167(6) -0.0018(4) 0.0031(5) 0.0017(5)
O1 0.070(7) 0.084(6) 0.135(10) -0.023(5) 0.012(6) -0.015(4)
O2 0.113(7) 0.058(4) 0.087(6) -0.018(4) -0.031(5) -0.011(4)
O3 0.086(6) 0.077(5) 0.039(4) 0.005(3) 0.013(4) -0.010(4)
N1 0.041(4) 0.030(3) 0.023(3) 0.001(2) 0.010(3) 0.006(3)
N2 0.027(4) 0.028(3) 0.031(3) -0.002(2) 0.008(3) 0.000(2)
N3 0.035(4) 0.028(3) 0.025(3) -0.006(2) 0.007(3) -0.001(3)
N4 0.038(4) 0.030(3) 0.024(3) -0.002(2) 0.006(3) 0.004(3)
N5 0.055(5) 0.033(3) 0.030(4) -0.010(3) 0.015(3) -0.004(3)
N6 0.067(6) 0.045(4) 0.035(4) -0.002(3) -0.004(4) 0.010(4)
N11 0.057(6) 0.042(4) 0.039(4) 0.008(3) 0.010(4) -0.015(4)
C1 0.035(5) 0.038(4) 0.022(4) 0.000(3) 0.001(3) 0.000(3)
C2 0.031(5) 0.037(4) 0.016(3) 0.001(3) 0.000(3) 0.003(3)
C3 0.036(5) 0.031(4) 0.027(4) -0.001(3) 0.002(3) 0.002(3)
C4 0.040(5) 0.034(4) 0.024(4) -0.004(3) 0.009(3) -0.002(3)
C5 0.043(5) 0.034(4) 0.021(4) 0.003(3) 0.007(3) 0.003(3)
C6 0.057(6) 0.029(4) 0.022(4) -0.001(3) 0.006(4) 0.000(4)
C7 0.034(5) 0.053(5) 0.029(4) 0.010(3) 0.004(4) 0.020(4)
C8 0.058(6) 0.053(5) 0.049(6) -0.007(4) -0.011(5) 0.025(5)
C9 0.040(5) 0.045(4) 0.044(5) 0.007(4) -0.004(4) 0.008(4)
C10 0.040(5) 0.031(4) 0.016(3) -0.001(3) 0.001(3) 0.002(3)
C11 0.055(6) 0.030(4) 0.044(5) 0.000(3) 0.006(4) 0.008(4)
C12 0.051(5) 0.023(3) 0.033(4) -0.001(3) 0.009(4) -0.003(3)
C13 0.041(5) 0.041(4) 0.035(4) -0.013(3) 0.018(4) -0.011(4)
C14 0.051(6) 0.042(5) 0.057(6) -0.007(4) 0.015(5) -0.014(4)
C15 0.041(6) 0.051(5) 0.048(5) -0.009(4) -0.001(4) -0.010(4)
C16 0.032(4) 0.030(3) 0.017(4) -0.003(3) -0.001(3) 0.001(3)
C17 0.036(5) 0.030(4) 0.030(4) 0.006(3) 0.008(3) 0.003(3)
C18 0.043(5) 0.033(4) 0.024(4) -0.005(3) 0.001(4) 0.004(3)
O1W 0.034(4) 0.013(3) 0.021(4) -0.002(3) -0.015(3) 0.006(3)
O2W 0.086(4) 0.079(4) 0.044(3) 0.006(3) 0.005(3) -0.025(3)
O3W 0.062(6) 0.087(6) 0.075(6) -0.024(4) 0.009(4) 0.013(4)
O4W 0.093(6) 0.082(6) 0.086(6) 0.004(5) 0.014(5) 0.003(4)

loop_
_atom_type_symbol
_atom_type_description
_atom_type_scat_dispersion_real
_atom_type_scat_dispersion_imag
_atom_type_scat_source
C C 0.0033 0.0016 'International Tables Vol C Tables 4.2.6.8 and 6.1.1.4'
H H 0.0000 0.0000 'International Tables Vol C Tables 4.2.6.8 and 6.1.1.4'
N N 0.0061 0.0033 'International Tables Vol C Tables 4.2.6.8 and 6.1.1.4'
O O 0.0106 0.0060 'International Tables Vol C Tables 4.2.6.8 and 6.1.1.4'
Cr Cr 0.3209 0.6236 'International Tables Vol C Tables 4.2.6.8 and 6.1.1.4'
Ni Ni 0.3393 1.1124 'International Tables Vol C Tables 4.2.6.8 and 6.1.1.4'

loop_
_geom_angle_atom_site_label_1
_geom_angle_atom_site_label_2
_geom_angle_atom_site_label_3
_geom_angle
_geom_angle_site_symmetry_1
_geom_angle_site_symmetry_3
_geom_angle_publ_flag
N8 Ni N8 179.999(1) . 7 ?
N8 Ni N9 127.6(6) . . ?
N8 Ni N9 52.4(6) 7 . ?
N8 Ni N9 52.4(6) . 7 ?
N8 Ni N9 127.6(6) 7 7 ?
N9 Ni N9 179.999(1) . 7 ?
N8 Ni N10 138.2(6) 7 . ?
N9 Ni N10 85.9(5) . . ?
N9 Ni N10 94.1(5) 7 . ?
N8 Ni N10 138.2(6) . 7 ?
N9 Ni N10 94.1(5) . 7 ?
N9 Ni N10 85.9(5) 7 7 ?
N10 Ni N10 179.999(1) . 7 ?
N8 Ni N7 88.2(8) . . ?
N8 Ni N7 91.8(8) 7 . ?
N9 Ni N7 140.4(6) 7 . ?
N10 Ni N7 133.3(6) 7 . ?
N8 Ni N7 91.8(8) . 7 ?
N8 Ni N7 88.2(8) 7 7 ?
N9 Ni N7 140.4(6) . 7 ?
N10 Ni N7 133.3(6) . 7 ?
N7 Ni N7 179.998(1) . 7 ?
N8 Ni N4 89.0(6) . 7 ?
N8 Ni N4 91.0(6) 7 7 ?
N9 Ni N4 91.5(4) . 7 ?
N9 Ni N4 88.5(4) 7 7 ?
N10 Ni N4 88.3(4) . 7 ?
N10 Ni N4 91.7(4) 7 7 ?
N7 Ni N4 95.1(6) . 7 ?
N7 Ni N4 84.9(6) 7 7 ?
N8 Ni N4 91.0(6) . . ?
N8 Ni N4 89.0(6) 7 . ?
N9 Ni N4 88.5(4) . . ?
N9 Ni N4 91.5(4) 7 . ?
N10 Ni N4 91.7(4) . . ?
N10 Ni N4 88.3(4) 7 . ?
N7 Ni N4 84.9(6) . . ?
N7 Ni N4 95.1(6) 7 . ?
N4 Ni N4 180.0 7 . ?
C18 Cr C16 83.7(3) . . ?
C18 Cr C17 83.5(3) . . ?
C16 Cr C17 83.7(3) . . ?
C18 Cr N3 100.0(3) . . ?
C16 Cr N3 172.8(2) . . ?
C17 Cr N3 90.6(3) . . ?
C18 Cr N2 91.1(3) . . ?
C16 Cr N2 101.8(2) . . ?
C17 Cr N2 171.9(3) . . ?
N3 Cr N2 84.4(2) . . ?
C18 Cr N1 172.5(3) . . ?
C16 Cr N1 91.6(3) . . ?
C17 Cr N1 101.9(3) . . ?
N3 Cr N1 85.3(2) . . ?
N2 Cr N1 84.1(2) . . ?
C1 N1 C5 109.8(5) . . ?
C1 N1 C7 107.5(6) . . ?
C5 N1 C7 111.3(5) . . ?
C1 N1 Cr 102.7(4) . . ?
C5 N1 Cr 106.6(4) . . ?
C7 N1 Cr 118.4(5) . . ?
C2 N2 C3 108.9(6) . . ?
C2 N2 C10 110.9(5) . . ?
C3 N2 C10 109.1(5) . . ?
C2 N2 Cr 108.8(4) . . ?
C3 N2 Cr 102.2(4) . . ?
C10 N2 Cr 116.3(4) . . ?
C6 N3 C4 109.9(6) . . ?
C6 N3 C13 108.8(6) . . ?
C4 N3 C13 110.5(6) . . ?
C6 N3 Cr 101.7(4) . . ?
C4 N3 Cr 108.5(4) . . ?
C13 N3 Cr 117.0(4) . . ?
C16 N4 Ni 156.2(6) . . ?
C24 N7 C25 82(2) . . ?
C25 N7 C23 110(2) . . ?
C24 N7 C19 96(2) . . ?
C23 N7 C19 122(2) . . ?
C26 N8 C21 81.0(18) . . ?
C27 N8 C20 79.1(15) . . ?
C21 N8 C20 105.0(16) . . ?
C27 N8 C28 58.7(12) . . ?
C26 N8 C28 98.9(18) . . ?
C20 N8 C28 121.8(15) . . ?
C23 N9 C22 69.5(16) . 7 ?
C23 N9 C28 91.9(14) . 7 ?
C22 N9 C24 89.7(15) 7 . ?
C28 N9 C24 112.9(13) 7 . ?
C23 N9 C21 111.4(13) . 7 ?
C24 N9 C21 132.1(12) . 7 ?
C19 N10 C20 90.1(19) . . ?
C20 N10 C25 101.7(14) . . ?
C19 N10 C26 110.5(19) . . ?
C25 N10 C26 120.5(14) . . ?
O2 N11 O1 120.3(10) . . ?
O2 N11 O3 122.7(10) . . ?
O1 N11 O3 117.0(8) . . ?
N1 C1 C2 113.3(6) . . ?
N2 C2 C1 110.7(6) . . ?
N2 C3 C4 111.5(6) . . ?
N3 C4 C3 110.5(6) . . ?
C6 C5 N1 111.6(6) . . ?
N3 C6 C5 112.9(6) . . ?
C9 C7 N1 112.8(7) . . ?
C9 C7 C8 109.1(6) . . ?
N1 C7 C8 112.4(7) . . ?
C12 C10 N2 112.8(6) . . ?
C12 C10 C11 109.1(6) . . ?
N2 C10 C11 112.6(6) . . ?
C15 C13 N3 113.6(6) . . ?
C15 C13 C14 108.6(7) . . ?
N3 C13 C14 113.1(7) . . ?
N4 C16 Cr 165.2(6) . . ?
N5 C17 Cr 173.9(7) . . ?
N6 C18 Cr 174.1(8) . . ?
C25 C19 N10 116(3) . . ?
C25 C19 C20 125(3) . . ?
N7 C19 C20 115.4(17) . . ?
N10 C19 C24 107.0(19) . . ?
C20 C19 C24 147.5(17) . . ?
C26 C20 N10 122(3) . . ?
C26 C20 C19 162(3) . . ?
C19 C20 N8 102.0(15) . . ?
N10 C20 C27 105.9(13) . . ?
C19 C20 C27 142.7(15) . . ?
C28 C21 C27 164(3) . . ?
C28 C21 N8 110(3) . . ?
C27 C21 N8 66.2(17) . . ?
C27 C21 C22 138(2) . . ?
N8 C21 C22 108.3(17) . . ?
C27 C21 N9 125.2(18) . 7 ?
N8 C21 N9 65.5(11) . 7 ?
C28 C21 C26 146(3) . . ?
N8 C21 C26 47.8(12) . . ?
C22 C21 C26 156.1(17) . . ?
N9 C21 C26 110.9(11) 7 . ?
C28 C22 N9 74(2) . 7 ?
C28 C22 C23 103(3) . 7 ?
N9 C22 C23 53.5(13) 7 7 ?
N9 C22 C21 78.7(17) 7 . ?
C23 C22 C21 118(2) 7 . ?
C24 C23 N9 112(3) . . ?
C24 C23 N7 47(2) . . ?
N9 C23 N7 65.5(13) . . ?
C24 C23 C22 158(3) . 7 ?
N9 C23 C22 57.0(14) . 7 ?
N7 C23 C22 119.8(19) . 7 ?
N9 C23 C25 95.0(13) . . ?
C22 C23 C25 143.9(17) 7 . ?
C24 C23 C28 156(3) . 7 ?
N7 C23 C28 110.9(15) . 7 ?
C25 C23 C28 140.8(12) . 7 ?
C23 C24 N7 105(3) . . ?
C23 C24 C25 154(3) . . ?
C25 C24 N9 108.1(14) . . ?
C23 C24 C19 151(3) . . ?
N9 C24 C19 109.0(13) . . ?
C19 C25 N7 107(3) . . ?
C19 C25 C24 120(3) . . ?
N7 C25 N10 77.0(17) . . ?
C24 C25 N10 110.9(15) . . ?
C19 C25 C23 122(3) . . ?
N10 C25 C23 107.1(12) . . ?
C20 C26 C27 147(4) . . ?
C20 C26 N8 95(3) . . ?
C27 C26 N10 116(2) . . ?
C20 C26 C21 146(4) . . ?
N10 C26 C21 108.0(15) . . ?
C21 C27 C26 109(2) . . ?
C21 C27 N8 75.1(18) . . ?
C26 C27 C28 113(2) . . ?
N8 C27 C28 73.8(14) . . ?
C21 C27 C20 112(2) . . ?
C28 C27 C20 115.4(15) . . ?
C21 C28 C22 134(3) . . ?
C21 C28 N9 115(2) . 7 ?
C22 C28 C27 126(2) . . ?
N9 C28 C27 110.1(14) 7 . ?
C22 C28 N8 118(2) . . ?
N9 C28 N8 66.6(10) 7 . ?
C21 C28 C23 156(3) . 7 ?
C27 C28 C23 151.0(14) . 7 ?
N8 C28 C23 106.4(12) . 7 ?

loop_
_geom_bond_atom_site_label_1
_geom_bond_atom_site_label_2
_geom_bond_distance
_geom_bond_site_symmetry_2
_geom_bond_publ_flag
Ni N8 2.03(2) . ?
Ni N8 2.03(2) 7 ?
Ni N9 2.059(12) . ?
Ni N9 2.059(12) 7 ?
Ni N10 2.061(12) . ?
Ni N10 2.061(12) 7 ?
Ni N7 2.12(2) . ?
Ni N7 2.12(2) 7 ?
Ni N4 2.128(6) 7 ?
Ni N4 2.128(6) . ?
Cr C18 2.069(8) . ?
Cr C16 2.075(8) . ?
Cr C17 2.075(7) . ?
Cr N3 2.130(6) . ?
Cr N2 2.144(6) . ?
Cr N1 2.159(6) . ?
O1 N11 1.232(11) . ?
O2 N11 1.199(10) . ?
O3 N11 1.257(10) . ?
N1 C1 1.491(9) . ?
N1 C5 1.525(9) . ?
N1 C7 1.529(9) . ?
N2 C2 1.504(9) . ?
N2 C3 1.506(10) . ?
N2 C10 1.536(9) . ?
N3 C6 1.497(10) . ?
N3 C4 1.509(9) . ?
N3 C13 1.547(10) . ?
N4 C16 1.139(9) . ?
N5 C17 1.151(9) . ?
N6 C18 1.133(10) . ?
N7 C24 1.00(2) . ?
N7 C25 1.03(2) . ?
N7 C23 1.33(3) . ?
N7 N9 1.42(2) . ?
N7 C19 1.49(3) . ?
N7 N10 1.66(2) . ?
N8 C27 1.39(3) . ?
N8 C26 1.39(3) . ?
N8 N10 1.46(2) . ?
N8 C21 1.46(3) . ?
N8 C20 1.60(2) . ?
N8 N9 1.80(2) 7 ?
N8 C28 1.81(3) . ?
N9 C23 1.29(2) . ?
N9 C22 1.34(3) 7 ?
N9 C28 1.43(2) 7 ?
N9 C24 1.65(2) . ?
N9 N8 1.80(2) 7 ?
N9 C21 1.82(2) 7 ?
N10 C19 1.01(2) . ?
N10 C20 1.160(19) . ?
N10 C25 1.55(2) . ?
N10 C26 1.61(3) . ?
C1 C2 1.520(10) . ?
C3 C4 1.522(10) . ?
C5 C6 1.517(11) . ?
C7 C9 1.522(12) . ?
C7 C8 1.549(12) . ?
C10 C12 1.521(10) . ?
C10 C11 1.537(10) . ?
C13 C15 1.517(12) . ?
C13 C14 1.550(12) . ?
C19 C20 1.54(3) . ?
C21 C22 1.52(3) . ?
C22 N9 1.34(3) 7 ?
C22 C23 1.50(3) 7 ?
C23 C22 1.50(3) 7 ?
C24 C25 1.33(3) . ?
C26 C27 1.32(3) . ?
C27 C28 1.61(3) . ?
C28 N9 1.43(2) 7 ?
